data_4062666
_journal_name_full Organometallics
_journal_paper_doi 10.1021/om0400301
_journal_year 2004
_chemical_formula_sum 'C15 H17 N O10 Os3 Sn'
_chemical_formula_weight 1060.59
_space_group_IT_number 2
_symmetry_cell_setting triclinic
_symmetry_space_group_name_Hall '-P 1'
_symmetry_space_group_name_H-M 'P -1'
_cell_angle_alpha 83.848(1)
_cell_angle_beta 84.707(1)
_cell_angle_gamma 77.250(1)
_cell_formula_units_Z 2
_cell_length_a 9.405(1)
_cell_length_b 10.557(1)
_cell_length_c 12.768(1)
_cell_measurement_temperature 293(2)
_cell_volume 1226.3(2)
_diffrn_ambient_temperature 293(2)
_exptl_crystal_density_diffrn 2.872
_cod_depositor_comments
;
The following automatic conversions were performed:
'_symmetry_cell_setting' value 'Triclinic' changed to 'triclinic'
according to '/home/saulius/struct/CIF-dictionaries/cif_core.dic'
dictionary named 'cif_core.dic' version 2.4.1 from 2010-06-29.

Automatic conversion script
Id: cif_fix_enum 1527 2010-12-29 10:47:43Z saulius 
;
_cod_database_code 4062666

loop_
_symmetry_equiv_pos_as_xyz
'x, y, z'
'-x, -y, -z'

loop_
_atom_site_label
_atom_site_type_symbol
_atom_site_fract_x
_atom_site_fract_y
_atom_site_fract_z
_atom_site_U_iso_or_equiv
_atom_site_adp_type
_atom_site_occupancy
_atom_site_symmetry_multiplicity
_atom_site_calc_flag
_atom_site_refinement_flags
_atom_site_disorder_assembly
_atom_site_disorder_group
Os1 Os 0.18061(5) 0.68840(4) 0.71465(3) 0.03874(13) Uani 1 1 d . . .
H1A H 0.3479 0.7473 0.6658 0.09(4) Uiso 1 1 d R . .
Os2 Os 0.43547(5) 0.78689(4) 0.77830(3) 0.03747(13) Uani 1 1 d . . .
Os3 Os 0.20351(5) 0.72927(4) 0.93087(3) 0.04527(14) Uani 1 1 d . . .
Sn4 Sn 0.20853(9) 0.65903(7) 0.50560(5) 0.04345(19) Uani 1 1 d . . .
O1 O 0.0029(12) 0.9551(10) 0.6361(7) 0.083(3) Uani 1 1 d . . .
O2 O 0.3460(12) 0.4035(8) 0.7258(7) 0.078(3) Uani 1 1 d . . .
O3 O -0.0986(12) 0.5961(13) 0.7648(9) 0.108(4) Uani 1 1 d . . .
O4 O 0.6011(9) 0.5097(8) 0.8109(6) 0.059(2) Uani 1 1 d . . .
O5 O 0.6796(10) 0.8361(8) 0.6154(7) 0.073(3) Uani 1 1 d . . .
O6 O 0.5907(12) 0.8565(10) 0.9546(7) 0.089(3) Uani 1 1 d . . .
O7 O 0.0126(13) 0.9985(10) 0.8715(7) 0.090(3) Uani 1 1 d . . .
O8 O 0.3615(10) 0.4428(8) 0.9588(6) 0.060(2) Uani 1 1 d . . .
O9 O 0.3232(13) 0.8080(12) 1.1209(7) 0.098(4) Uani 1 1 d . . .
O10 O -0.0651(14) 0.6504(13) 1.0425(10) 0.121(4) Uani 1 1 d . . .
N1 N 0.3191(13) 0.9905(9) 0.7419(7) 0.047(3) Uani 1 1 d . . .
H1 H 0.244(14) 0.980(13) 0.726(9) 0.06(4) Uiso 1 1 d . . .
C1 C 0.0684(13) 0.8585(12) 0.6706(8) 0.049(3) Uani 1 1 d . . .
C2 C 0.2908(13) 0.5102(12) 0.7261(8) 0.045(3) Uani 1 1 d . . .
C3 C 0.0048(14) 0.6292(13) 0.7433(9) 0.058(3) Uani 1 1 d . . .
C4 C 0.5379(11) 0.6122(11) 0.8009(7) 0.041(3) Uani 1 1 d . . .
C5 C 0.5847(14) 0.8189(10) 0.6731(9) 0.048(3) Uani 1 1 d . . .
C6 C 0.5232(15) 0.8331(11) 0.8933(9) 0.055(3) Uani 1 1 d . . .
C7 C 0.0856(13) 0.8991(12) 0.8920(8) 0.052(3) Uani 1 1 d . . .
C8 C 0.3089(12) 0.5486(11) 0.9453(7) 0.044(3) Uani 1 1 d . . .
C9 C 0.2777(15) 0.7782(12) 1.0533(9) 0.057(3) Uani 1 1 d . . .
C10 C 0.0344(18) 0.6789(16) 0.9994(13) 0.086(5) Uani 1 1 d . . .
C11 C 0.3450(16) 1.0465(12) 0.6338(9) 0.067(4) Uani 1 1 d . . .
H11A H 0.2646 1.1170 0.6165 0.081 Uiso 1 1 calc R . .
H11B H 0.3539 0.9807 0.5858 0.081 Uiso 1 1 calc R . .
H11C H 0.4336 1.0786 0.6280 0.081 Uiso 1 1 calc R . .
C12 C 0.3392(19) 1.0867(13) 0.8095(12) 0.095(5) Uani 1 1 d . . .
H12A H 0.4412 1.0875 0.8081 0.113 Uiso 1 1 calc R . .
H12B H 0.3036 1.0646 0.8805 0.113 Uiso 1 1 calc R . .
H12C H 0.2860 1.1713 0.7845 0.113 Uiso 1 1 calc R . .
C13 C 0.3217(14) 0.4684(12) 0.4632(8) 0.060(3) Uani 1 1 d . . .
H13A H 0.3358 0.4095 0.5259 0.072 Uiso 1 1 calc R . .
H13B H 0.4149 0.4740 0.4277 0.072 Uiso 1 1 calc R . .
H13C H 0.2646 0.4369 0.4173 0.072 Uiso 1 1 calc R . .
C14 C 0.3311(15) 0.7941(13) 0.4220(9) 0.067(4) Uani 1 1 d . . .
H14A H 0.3587 0.7703 0.3513 0.081 Uiso 1 1 calc R . .
H14B H 0.4174 0.7911 0.4578 0.081 Uiso 1 1 calc R . .
H14C H 0.2718 0.8808 0.4198 0.081 Uiso 1 1 calc R . .
C15 C 0.0075(16) 0.6986(16) 0.4323(11) 0.087(5) Uani 1 1 d . . .
H15A H 0.0147 0.6418 0.3772 0.104 Uiso 1 1 calc R . .
H15B H -0.0134 0.7877 0.4026 0.104 Uiso 1 1 calc R . .
H15C H -0.0696 0.6843 0.4839 0.104 Uiso 1 1 calc R . .

loop_
_atom_site_aniso_label
_atom_site_aniso_U_11
_atom_site_aniso_U_22
_atom_site_aniso_U_33
_atom_site_aniso_U_23
_atom_site_aniso_U_13
_atom_site_aniso_U_12
Os1 0.0444(3) 0.0394(2) 0.0352(2) -0.00642(17) -0.00250(19) -0.01368(19)
Os2 0.0457(3) 0.0385(2) 0.0313(2) -0.00514(17) -0.00340(18) -0.01426(19)
Os3 0.0540(3) 0.0495(3) 0.0315(2) -0.00647(18) 0.0044(2) -0.0110(2)
Sn4 0.0470(5) 0.0493(4) 0.0379(4) -0.0095(3) -0.0043(3) -0.0152(4)
O1 0.095(8) 0.065(6) 0.080(6) -0.001(5) -0.016(6) 0.005(6)
O2 0.113(8) 0.041(5) 0.076(6) -0.009(5) -0.014(6) -0.006(5)
O3 0.075(8) 0.149(11) 0.115(8) 0.007(8) 0.012(6) -0.071(8)
O4 0.062(6) 0.054(5) 0.054(5) 0.000(4) 0.002(4) -0.003(5)
O5 0.070(6) 0.059(5) 0.087(6) -0.005(5) 0.032(5) -0.024(5)
O6 0.121(9) 0.099(8) 0.061(5) -0.022(5) -0.041(6) -0.032(7)
O7 0.128(10) 0.068(6) 0.057(5) -0.013(5) 0.027(6) 0.010(7)
O8 0.074(6) 0.062(6) 0.042(4) 0.003(4) 0.002(4) -0.016(5)
O9 0.128(10) 0.133(10) 0.044(5) -0.031(6) -0.018(6) -0.035(8)
O10 0.094(9) 0.129(11) 0.136(10) -0.004(8) 0.048(8) -0.041(8)
N1 0.069(8) 0.041(5) 0.034(5) -0.004(4) -0.008(5) -0.018(5)
C1 0.041(7) 0.057(7) 0.045(6) -0.002(6) -0.010(5) -0.004(6)
C2 0.048(7) 0.047(7) 0.038(6) -0.006(5) -0.005(5) -0.003(5)
C3 0.049(8) 0.070(8) 0.061(7) 0.003(6) -0.009(6) -0.029(7)
C4 0.035(6) 0.054(7) 0.030(5) 0.006(5) 0.005(5) -0.005(5)
C5 0.055(8) 0.038(6) 0.052(7) -0.006(5) -0.012(6) -0.011(6)
C6 0.067(9) 0.046(6) 0.054(7) -0.015(5) -0.018(7) -0.010(6)
C7 0.059(8) 0.056(7) 0.029(6) -0.009(5) 0.012(5) 0.008(6)
C8 0.044(7) 0.049(7) 0.027(5) 0.004(5) 0.014(5) 0.003(5)
C9 0.074(9) 0.057(7) 0.041(7) -0.020(6) 0.011(6) -0.013(7)
C10 0.066(11) 0.085(11) 0.099(11) -0.003(9) 0.024(9) -0.012(9)
C11 0.089(10) 0.045(7) 0.064(8) 0.003(6) -0.007(7) -0.006(7)
C12 0.119(14) 0.045(8) 0.127(13) -0.025(8) -0.044(12) -0.011(9)
C13 0.069(9) 0.063(8) 0.049(7) -0.034(6) 0.013(6) -0.009(7)
C14 0.071(9) 0.080(9) 0.052(7) -0.001(7) 0.011(7) -0.024(8)
C15 0.081(11) 0.104(12) 0.085(10) -0.012(9) -0.041(9) -0.026(10)

loop_
_geom_bond_atom_site_label_1
_geom_bond_atom_site_label_2
_geom_bond_distance
_geom_bond_site_symmetry_2
_geom_bond_publ_flag
Os1 C3 1.886(12) . ?
Os1 C1 1.926(12) . ?
Os1 C2 1.935(12) . ?
Os1 Sn4 2.7021(8) . ?
Os1 Os3 2.8741(6) . ?
Os1 Os2 3.0212(6) . ?
Os2 C4 1.888(11) . ?
Os2 C6 1.906(11) . ?
Os2 C5 1.911(13) . ?
Os2 N1 2.208(10) . ?
Os2 Os3 2.9106(6) . ?
Os3 C10 1.896(16) . ?
Os3 C7 1.930(12) . ?
Os3 C9 1.932(13) . ?
Os3 C8 1.944(11) . ?
Sn4 C15 2.126(12) . ?
Sn4 C13 2.158(12) . ?
Sn4 C14 2.162(11) . ?
O1 C1 1.136(13) . ?
O2 C2 1.132(14) . ?
O3 C3 1.106(13) . ?
O4 C4 1.114(13) . ?
O5 C5 1.138(13) . ?
O6 C6 1.130(12) . ?
O7 C7 1.139(13) . ?
O8 C8 1.119(13) . ?
O9 C9 1.101(13) . ?
O10 C10 1.124(16) . ?
N1 C12 1.454(16) . ?
N1 C11 1.463(13) . ?
